data_1538860
loop_
_publ_author_name
'Oberti, R.'
'Hawthorne, F.C.'
'Cannillo, E.'
'Ungaretti, L.'

_publ_section_title
;
 (6)Al disorder in amphiboles from mantle peridotites
;
_journal_name_full 'Canadian Mineralogist'
_journal_page_first 867
_journal_page_last 878
_journal_volume 33
_journal_year 1995
_chemical_formula_sum 'Al2.67 Ca1.76 Cl0.02 F0.02 Fe0.86 H1.96 K0.03 Mg3.51 Na0.76 O23.96 Si6.2'
_chemical_name_systematic
;
(Na.76 K.03) (Ca1.76 Fe.24) (Mg3.51 Fe.62 Al.87) (Si6.2 Al1.8) O22 Cl.02 F.02 
(O H)1.96
;
_space_group_IT_number 12
_symmetry_space_group_name_Hall '-C 2y'
_symmetry_space_group_name_H-M 'C 1 2/m 1'
_cell_angle_alpha 90
_cell_angle_beta 105.16
_cell_angle_gamma 90
_cell_formula_units_Z 2
_cell_length_a 9.828
_cell_length_b 17.917
_cell_length_c 5.29
_cell_volume 899.090
_citation_journal_id_ASTM CAMIA6
_cod_data_source_file Oberti_CAMIA6_1995_1357.cif
_cod_data_source_block H1.96Al2.67Ca1.76Cl0.02F0.02Fe0.86K0.03Mg3.51Na0.76O23.96Si6.2
_cod_original_cell_volume 899.0898
_cod_original_formula_sum
;
H1.96 Al2.67 Ca1.76 Cl0.02 F0.02 Fe0.86 K0.03 Mg3.51 Na0.76 O23.96 Si6.2
;
_cod_database_code 1538860

loop_
_symmetry_equiv_pos_as_xyz
x,y,z
-x,y,-z
-x,-y,-z
x,-y,z
x+1/2,y+1/2,z
-x+1/2,y+1/2,-z
-x+1/2,-y+1/2,-z
x+1/2,-y+1/2,z

loop_
_atom_site_label
_atom_site_type_symbol
_atom_site_fract_x
_atom_site_fract_y
_atom_site_fract_z
_atom_site_occupancy
_atom_site_U_iso_or_equiv
Si1 Si+4 0.2807 0.0855 0.3023 0.55 0.0
F1 F-1 0.1085 0 0.7164 0.01 0.0
Ca1 Ca+2 0 0.2794 0.5 0.88 0.0
O1 O-2 0.106 0.0886 0.214 1 0.0
O3 O-2 0.1085 0 0.7164 0.98 0.0
Fe1 Fe+2 0 0.0895 0.5 0.13 0.0
O6 O-2 0.3432 0.1161 0.6109 1 0.0
Na1 Na+1 0 0.5 0 0.36 0.0
O5 O-2 0.3506 0.1412 0.1134 1 0.0
Mg1 Mg+2 0 0.0895 0.5 0.87 0.0
Fe2 Fe+2 0 0.1765 0 0.105 0.0
O7 O-2 0.3393 0 0.272 1 0.0
O4 O-2 0.3688 0.2504 0.7878 1 0.0
O2 O-2 0.1198 0.1741 0.7356 1 0.0
Fe3 Fe+2 0 0 0 0.15 0.0
Si2 Si+4 0.2915 0.1733 0.8136 1 0.0
Mg3 Mg+2 0 0 0 0.71 0.0
Al3 Al+3 0 0 0 0.14 0.0
Mg2 Mg+2 0 0.1765 0 0.53 0.0
K1 K+1 0.02 0.5 0.0611 0.015 0.0
Na2 Na+1 0 0.469 0 0.2 0.0
Al1 Al+3 0.2807 0.0855 0.3023 0.45 0.0
Al2 Al+3 0 0.1765 0 0.365 0.0
Cl1 Cl-1 0.1085 0 0.7164 0.01 0.0
Fe4 Fe+2 0 0.2527 0.5 0.12 0.0
H1 H+1 0.1902 0 0.7667 0.98 0.0
